data_2240673
loop_
_publ_author_name
'Sowmya, Haliwana B. V.'
'Suresha Kumara, Tholappanavara H.'
'Jasinski, Jerry P.'
'Millikan, Sean P.'
'Yathirajan, Hemmige S.'
'Glidewell, Christopher'

_publ_section_title
;
 The crystal structure of
 3-chloro-2-(4-methylphenyl)-2<i>H</i>-pyrazolo[3,4-<i>b</i>]quinoline
;
_journal_coeditor_code SJ5454
_journal_issue 5
_journal_name_full 'Acta Crystallographica Section E'
_journal_page_first 567
_journal_page_last 570
_journal_paper_doi 10.1107/S205698901500818X
_journal_volume 71
_journal_year 2015
_chemical_formula_iupac 'C17 H12 Cl N3'
_chemical_formula_moiety 'C17 H12 Cl N3'
_chemical_formula_sum 'C17 H12 Cl N3'
_chemical_formula_weight 293.75
_chemical_name_systematic
;
3-Chloro-2-(4-methylphenyl)-2<i>H</i>-pyrazolo[3,4-<i>b</i>]quinoline
;
_space_group_crystal_system monoclinic
_space_group_IT_number 14
_space_group_name_Hall '-P 2ybc'
_space_group_name_H-M_alt 'P 1 21/c 1'
_symmetry_space_group_name_Hall '-P 2ybc'
_symmetry_space_group_name_H-M 'P 1 21/c 1'
_atom_sites_solution_hydrogens geom
_audit_creation_method SHELXL-2014
_cell_angle_alpha 90
_cell_angle_beta 102.780(4)
_cell_angle_gamma 90
_cell_formula_units_Z 4
_cell_length_a 10.2194(4)
_cell_length_b 13.4661(5)
_cell_length_c 10.4600(4)
_cell_measurement_reflns_used 2738
_cell_measurement_temperature 173(2)
_cell_measurement_theta_max 72.557
_cell_measurement_theta_min 4.436
_cell_volume 1403.80(10)
_computing_cell_refinement
;
CrysAlis PRO (Agilent, 2012)
;
_computing_data_collection
;
CrysAlis PRO (Agilent, 2012)
;
_computing_data_reduction
;
CrysAlis RED (Agilent, 2012)
;
_computing_molecular_graphics
;
PLATON (Spek, 2009)
;
_computing_publication_material
;
SHELXL2014 (Sheldrick, 2015) and PLATON (Spek, 2009)
;
_computing_structure_refinement
;
SHELXL2014 (Sheldrick, 2015)
;
_computing_structure_solution
;
SHELXS97 (Sheldrick, 2008)
;
_diffrn_ambient_temperature 173(2)
_diffrn_measured_fraction_theta_full 1.000
_diffrn_measured_fraction_theta_max 0.988
_diffrn_measurement_device_type 'Agilent Eos Gemini'
_diffrn_measurement_method '\w scans'
_diffrn_radiation_type CuK\a
_diffrn_radiation_wavelength 1.54184
_diffrn_reflns_av_R_equivalents 0.0318
_diffrn_reflns_limit_h_max 12
_diffrn_reflns_limit_h_min -12
_diffrn_reflns_limit_k_max 16
_diffrn_reflns_limit_k_min -12
_diffrn_reflns_limit_l_max 11
_diffrn_reflns_limit_l_min -12
_diffrn_reflns_number 8443
_diffrn_reflns_theta_full 67.684
_diffrn_reflns_theta_max 72.557
_diffrn_reflns_theta_min 4.436
_diffrn_standards_decay_% 0
_exptl_absorpt_coefficient_mu 2.364
_exptl_absorpt_correction_T_max 0.753
_exptl_absorpt_correction_T_min 0.554
_exptl_absorpt_correction_type multi-scan
_exptl_absorpt_process_details
;
(CrysAlis RED; Agilent, 2012)
;
_exptl_crystal_colour yellow
_exptl_crystal_density_diffrn 1.390
_exptl_crystal_description block
_exptl_crystal_F_000 608
_exptl_crystal_size_max 0.420
_exptl_crystal_size_mid 0.280
_exptl_crystal_size_min 0.120
_refine_diff_density_max 0.358
_refine_diff_density_min -0.215
_refine_ls_extinction_method none
_refine_ls_goodness_of_fit_ref 1.046
_refine_ls_hydrogen_treatment constr
_refine_ls_matrix_type full
_refine_ls_number_parameters 191
_refine_ls_number_reflns 2738
_refine_ls_number_restraints 0
_refine_ls_restrained_S_all 1.046
_refine_ls_R_factor_all 0.0431
_refine_ls_R_factor_gt 0.0396
_refine_ls_shift/su_max 0.000
_refine_ls_shift/su_mean 0.000
_refine_ls_structure_factor_coef Fsqd
_refine_ls_weighting_details 'w=1/[\s^2^(Fo^2^)+(0.0702P)^2^+0.2814P] where P=(Fo^2^+2Fc^2^)/3'
_refine_ls_weighting_scheme calc
_refine_ls_wR_factor_gt 0.1101
_refine_ls_wR_factor_ref 0.1136
_reflns_number_gt 2479
_reflns_number_total 2738
_reflns_threshold_expression 'I > 2\s(I)'
_cod_data_source_file sj5454sup1.cif
_cod_data_source_block I
_cod_database_code 2240673
_shelx_space_group_comment
;
The symmetry employed for this shelxl refinement is uniquely defined
by the following loop, which should always be used as a source of
symmetry information in preference to the above space-group names.
They are only intended as comments.
;
_shelx_estimated_absorpt_t_min 0.437
_shelx_estimated_absorpt_t_max 0.765
_shelxl_version_number 2.014

loop_
_space_group_symop_operation_xyz
'x, y, z'
'-x, y+1/2, -z+1/2'
'-x, -y, -z'
'x, -y-1/2, z-1/2'

loop_
_atom_site_type_symbol
_atom_site_label
_atom_site_fract_x
_atom_site_fract_y
_atom_site_fract_z
_atom_site_U_iso_or_equiv
_atom_site_adp_type
_atom_site_calc_flag
_atom_site_occupancy
N N1 0.18699(13) 0.38247(10) 0.54035(13) 0.0290(3) Uani d 1
N N2 0.21652(13) 0.38697(10) 0.67397(13) 0.0269(3) Uani d 1
C C3 0.34907(16) 0.38742(11) 0.72750(16) 0.0271(3) Uani d 1
Cl Cl3 0.41552(4) 0.39736(3) 0.89093(3) 0.03435(15) Uani d 1
C C3A 0.41587(16) 0.38246(11) 0.62459(15) 0.0257(3) Uani d 1
C C4 0.54815(16) 0.37944(11) 0.61183(15) 0.0280(3) Uani d 1
H H4 0.6210 0.3825 0.6860 0.034 Uiso calc 1
C C4A 0.56909(16) 0.37163(11) 0.48495(16) 0.0287(3) Uani d 1
C C5 0.70051(17) 0.36552(13) 0.45927(18) 0.0356(4) Uani d 1
H H5 0.7767 0.3680 0.5302 0.043 Uiso calc 1
C C6 0.71795(19) 0.35618(14) 0.33496(19) 0.0401(4) Uani d 1
H H6 0.8060 0.3516 0.3197 0.048 Uiso calc 1
C C7 0.60533(19) 0.35325(13) 0.22768(18) 0.0390(4) Uani d 1
H H7 0.6191 0.3472 0.1411 0.047 Uiso calc 1
C C8 0.47823(19) 0.35900(12) 0.24644(16) 0.0352(4) Uani d 1
H H8 0.4045 0.3569 0.1730 0.042 Uiso calc 1
C C8A 0.45426(17) 0.36816(11) 0.37577(15) 0.0282(3) Uani d 1
N N9 0.32609(13) 0.37210(10) 0.38697(13) 0.0283(3) Uani d 1
C C9A 0.30883(16) 0.37944(11) 0.51055(15) 0.0264(3) Uani d 1
C C21 0.10959(16) 0.39242(12) 0.74232(16) 0.0283(3) Uani d 1
C C22 0.01295(16) 0.46631(12) 0.70896(16) 0.0318(3) Uani d 1
H H22 0.0147 0.5109 0.6390 0.038 Uiso calc 1
C C23 -0.08594(16) 0.47332(13) 0.78014(17) 0.0356(4) Uani d 1
H H23 -0.1520 0.5239 0.7588 0.043 Uiso calc 1
C C24 -0.09102(16) 0.40803(14) 0.88226(17) 0.0353(4) Uani d 1
C C25 0.00467(17) 0.33313(14) 0.90984(18) 0.0393(4) Uani d 1
H H25 0.0016 0.2870 0.9779 0.047 Uiso calc 1
C C26 0.10438(17) 0.32453(13) 0.83996(17) 0.0360(4) Uani d 1
H H26 0.1685 0.2725 0.8590 0.043 Uiso calc 1
C C27 -0.19679(19) 0.41851(18) 0.9614(2) 0.0476(5) Uani d 1
H H27A -0.1545 0.4387 1.0510 0.071 Uiso calc 1
H H27B -0.2424 0.3547 0.9636 0.071 Uiso calc 1
H H27C -0.2623 0.4689 0.9212 0.071 Uiso calc 1

loop_
_atom_site_aniso_label
_atom_site_aniso_U_11
_atom_site_aniso_U_22
_atom_site_aniso_U_33
_atom_site_aniso_U_12
_atom_site_aniso_U_13
_atom_site_aniso_U_23
N1 0.0265(7) 0.0343(7) 0.0250(7) -0.0008(5) 0.0028(5) -0.0009(5)
N2 0.0244(7) 0.0303(7) 0.0251(7) 0.0004(5) 0.0035(5) -0.0002(5)
C3 0.0251(8) 0.0298(8) 0.0251(8) 0.0001(6) 0.0026(6) -0.0006(6)
Cl3 0.0305(2) 0.0482(3) 0.0228(2) 0.00019(15) 0.00256(16) -0.00138(14)
C3A 0.0272(8) 0.0244(7) 0.0243(8) -0.0007(5) 0.0034(6) -0.0001(6)
C4 0.0261(8) 0.0288(7) 0.0278(8) -0.0013(6) 0.0033(6) -0.0009(6)
C4A 0.0298(8) 0.0243(7) 0.0322(8) -0.0025(6) 0.0074(7) -0.0008(6)
C5 0.0304(9) 0.0361(9) 0.0411(9) -0.0026(7) 0.0093(7) -0.0028(7)
C6 0.0366(9) 0.0391(9) 0.0503(11) -0.0026(7) 0.0220(8) -0.0036(8)
C7 0.0500(11) 0.0363(9) 0.0359(9) -0.0041(8) 0.0204(8) -0.0028(7)
C8 0.0445(10) 0.0335(9) 0.0288(8) -0.0032(7) 0.0109(7) -0.0009(7)
C8A 0.0336(8) 0.0226(7) 0.0287(8) -0.0014(6) 0.0078(6) 0.0003(6)
N9 0.0306(7) 0.0293(7) 0.0243(7) -0.0020(5) 0.0042(5) -0.0003(5)
C9A 0.0270(8) 0.0246(7) 0.0267(8) -0.0008(6) 0.0038(6) -0.0002(6)
C21 0.0230(7) 0.0330(8) 0.0283(8) 0.0005(6) 0.0045(6) -0.0020(6)
C22 0.0266(8) 0.0352(8) 0.0305(8) 0.0015(6) -0.0003(6) 0.0016(7)
C23 0.0230(8) 0.0413(9) 0.0397(9) 0.0047(6) 0.0005(7) -0.0042(7)
C24 0.0236(8) 0.0463(10) 0.0355(9) -0.0018(6) 0.0053(7) -0.0075(7)
C25 0.0320(9) 0.0486(10) 0.0388(9) 0.0009(7) 0.0111(7) 0.0095(8)
C26 0.0300(8) 0.0378(9) 0.0418(10) 0.0067(7) 0.0114(7) 0.0084(7)
C27 0.0302(9) 0.0671(13) 0.0483(11) -0.0017(8) 0.0145(8) -0.0121(10)

loop_
_atom_type_symbol
_atom_type_description
_atom_type_scat_dispersion_real
_atom_type_scat_dispersion_imag
_atom_type_scat_source
C C 0.0181 0.0091 'International Tables Vol C Tables 4.2.6.8 and 6.1.1.4'
H H 0.0000 0.0000 'International Tables Vol C Tables 4.2.6.8 and 6.1.1.4'
N N 0.0311 0.0180 'International Tables Vol C Tables 4.2.6.8 and 6.1.1.4'
Cl Cl 0.3639 0.7018 'International Tables Vol C Tables 4.2.6.8 and 6.1.1.4'

loop_
_geom_angle_atom_site_label_1
_geom_angle_atom_site_label_2
_geom_angle_atom_site_label_3
_geom_angle
C9A N1 N2 103.40(12)
C3 N2 N1 113.60(13)
C3 N2 C21 126.87(14)
N1 N2 C21 119.52(12)
N2 C3 C3A 107.30(14)
N2 C3 Cl3 124.06(12)
C3A C3 Cl3 128.59(13)
C4 C3A C3 136.66(15)
C4 C3A C9A 120.04(14)
C3 C3A C9A 103.30(14)
C3A C4 C4A 116.84(15)
C3A C4 H4 121.6
C4A C4 H4 121.6
C4 C4A C5 122.13(16)
C4 C4A C8A 119.06(15)
C5 C4A C8A 118.81(15)
C6 C5 C4A 120.91(17)
C6 C5 H5 119.5
C4A C5 H5 119.5
C5 C6 C7 120.32(17)
C5 C6 H6 119.8
C7 C6 H6 119.8
C8 C7 C6 121.22(16)
C8 C7 H7 119.4
C6 C7 H7 119.4
C7 C8 C8A 120.68(17)
C7 C8 H8 119.7
C8A C8 H8 119.7
N9 C8A C8 117.40(15)
N9 C8A C4A 124.55(14)
C8 C8A C4A 118.05(15)
C8A N9 C9A 115.12(14)
N9 C9A N1 123.20(14)
N9 C9A C3A 124.38(14)
N1 C9A C3A 112.41(14)
C26 C21 C22 121.19(15)
C26 C21 N2 119.56(14)
C22 C21 N2 119.25(14)
C23 C22 C21 118.42(16)
C23 C22 H22 120.8
C21 C22 H22 120.8
C22 C23 C24 121.64(15)
C22 C23 H23 119.2
C24 C23 H23 119.2
C25 C24 C23 118.24(15)
C25 C24 C27 120.74(17)
C23 C24 C27 121.02(17)
C26 C25 C24 121.16(16)
C26 C25 H25 119.4
C24 C25 H25 119.4
C21 C26 C25 119.26(16)
C21 C26 H26 120.4
C25 C26 H26 120.4
C24 C27 H27A 109.5
C24 C27 H27B 109.5
H27A C27 H27B 109.5
C24 C27 H27C 109.5
H27A C27 H27C 109.5
H27B C27 H27C 109.5

loop_
_geom_bond_atom_site_label_1
_geom_bond_atom_site_label_2
_geom_bond_distance
_geom_bond_publ_flag
N1 N2 1.3644(18) y
N2 C3 1.346(2) y
C3 C3A 1.398(2) y
C3A C4 1.388(2) y
C4 C4A 1.394(2) y
C4A C5 1.429(2) y
C5 C6 1.357(3) y
C6 C7 1.419(3) y
C7 C8 1.358(2) y
C8 C8A 1.432(2) y
C8A N9 1.342(2) y
N9 C9A 1.346(2) y
C9A N1 1.349(2) y
C3A C9A 1.430(2) y
C4A C8A 1.446(2) y
C4 H4 0.9500 ?
C5 H5 0.9500 ?
C6 H6 0.9500 ?
C7 H7 0.9500 ?
C8 H8 0.9500 ?
N2 C21 1.434(2) ?
C3 Cl3 1.6993(16) y
C21 C26 1.380(2) ?
C21 C22 1.391(2) ?
C22 C23 1.385(2) ?
C22 H22 0.9500 ?
C23 C24 1.393(3) ?
C23 H23 0.9500 ?
C24 C25 1.390(3) ?
C24 C27 1.507(2) ?
C25 C26 1.384(2) ?
C25 H25 0.9500 ?
C26 H26 0.9500 ?
C27 H27A 0.9800 ?
C27 H27B 0.9800 ?
C27 H27C 0.9800 ?

loop_
_geom_hbond_atom_site_label_D
_geom_hbond_atom_site_label_H
_geom_hbond_atom_site_label_A
_geom_hbond_site_symmetry_A
_geom_hbond_distance_DH
_geom_hbond_distance_HA
_geom_hbond_distance_DA
_geom_hbond_angle_DHA
_geom_hbond_publ_flag
C23 H23 N9 3_566 0.95 2.50 3.393(2) 157 y
C26 H26 N9 4_566 0.95 2.50 3.449(2) 174 y
C27 H27A Cg1 3_567 0.98 2.84 3.653(2) 140 y

loop_
_geom_torsion_atom_site_label_1
_geom_torsion_atom_site_label_2
_geom_torsion_atom_site_label_3
_geom_torsion_atom_site_label_4
_geom_torsion
_geom_torsion_publ_flag
C9A N1 N2 C3 0.34(16) ?
C9A N1 N2 C21 179.24(13) ?
N1 N2 C3 C3A -0.29(17) ?
C21 N2 C3 C3A -179.08(14) ?
N1 N2 C3 Cl3 177.38(11) ?
C21 N2 C3 Cl3 -1.4(2) ?
N2 C3 C3A C4 -179.33(17) ?
Cl3 C3 C3A C4 3.1(3) ?
N2 C3 C3A C9A 0.10(16) ?
Cl3 C3 C3A C9A -177.43(12) ?
C3 C3A C4 C4A 178.21(17) ?
C9A C3A C4 C4A -1.1(2) ?
C3A C4 C4A C5 -178.51(14) ?
C3A C4 C4A C8A 0.6(2) ?
C4 C4A C5 C6 178.81(16) ?
C8A C4A C5 C6 -0.3(2) ?
C4A C5 C6 C7 0.6(3) ?
C5 C6 C7 C8 -0.4(3) ?
C6 C7 C8 C8A 0.0(3) ?
C7 C8 C8A N9 -179.12(15) ?
C7 C8 C8A C4A 0.3(2) ?
C4 C4A C8A N9 0.1(2) ?
C5 C4A C8A N9 179.25(14) ?
C4 C4A C8A C8 -179.31(14) ?
C5 C4A C8A C8 -0.2(2) ?
C8 C8A N9 C9A 179.20(14) ?
C4A C8A N9 C9A -0.2(2) ?
C8A N9 C9A N1 -178.78(14) ?
C8A N9 C9A C3A -0.4(2) ?
N2 N1 C9A N9 178.30(14) ?
N2 N1 C9A C3A -0.27(16) ?
C4 C3A C9A N9 1.1(2) ?
C3 C3A C9A N9 -178.44(14) ?
C4 C3A C9A N1 179.66(14) ?
C3 C3A C9A N1 0.11(17) ?
N1 N2 C21 C22 -53.7(2) y
N1 N2 C21 C26 126.42(16) y
C3 N2 C21 C22 125.08(17) y
C3 N2 C21 C26 -54.8(2) y
C26 C21 C22 C23 2.9(2) ?
N2 C21 C22 C23 -177.01(14) ?
C21 C22 C23 C24 -0.6(3) ?
C22 C23 C24 C25 -1.5(3) ?
C22 C23 C24 C27 178.15(16) ?
C23 C24 C25 C26 1.4(3) ?
C27 C24 C25 C26 -178.25(17) ?
C22 C21 C26 C25 -3.0(3) ?
N2 C21 C26 C25 176.89(16) ?
C24 C25 C26 C21 0.8(3) ?

_cod_database_fobs_code 2240673
